data_4327229
loop_
_publ_author_name
'Miao Du'
'Xiu-Juan Jiang'
'Xiao-Jun Zhao'

_publ_contact_author
;
  Miao Du
  College of Chemistry and Life Science, Tianjin Normal University, 
  Tianjin 300074, P. R. China
;
_publ_contact_author_email dumiao@public.tpt.tj.cn
_publ_section_title
;
 Molecular Tectonics of Mixed-Ligand Metal-Organic Frameworks: Positional
 Isomeric Effect, Metal-Directed Assembly, and Structural Diversification
;
_journal_name_full 'Inorganic Chemistry'
_journal_page_first 3984
_journal_page_last 3995
_journal_paper_doi 10.1021/ic062098+
_journal_volume 46
_journal_year 2007
_chemical_formula_sum 'C46 H42 N14 O10 Zn2'
_chemical_formula_weight 1081.68
_chemical_name_systematic
; 
 ? 
;
_space_group_IT_number 14
_symmetry_cell_setting monoclinic
_symmetry_space_group_name_Hall '-P 2yn'
_symmetry_space_group_name_H-M 'P 1 21/n 1'
_atom_sites_solution_hydrogens geom
_atom_sites_solution_primary direct
_atom_sites_solution_secondary difmap
_audit_creation_method SHELXL-97
_cell_angle_alpha 90.00
_cell_angle_beta 92.469(4)
_cell_angle_gamma 90.00
_cell_formula_units_Z 4
_cell_length_a 19.813(6)
_cell_length_b 10.013(3)
_cell_length_c 23.062(7)
_cell_measurement_reflns_used 5330
_cell_measurement_temperature 273(2)
_cell_measurement_theta_max 27.65
_cell_measurement_theta_min 2.22
_cell_volume 4571(2)
_computing_cell_refinement 'Bruker APEX II'
_computing_data_collection 'Bruker APEX II'
_computing_data_reduction 'Bruker SAINT'
_computing_molecular_graphics 'Bruker SHELXTL'
_computing_publication_material 'Bruker SHELXTL'
_computing_structure_refinement 'SHELXL-97 (Sheldrick, 1997)'
_computing_structure_solution 'SHELXS-97 (Sheldrick, 1990)'
_diffrn_ambient_temperature 273(2)
_diffrn_measured_fraction_theta_full 0.995
_diffrn_measured_fraction_theta_max 0.995
_diffrn_measurement_device_type 'APEX II CCD area detector'
_diffrn_measurement_method 'phi and omega scans'
_diffrn_radiation_monochromator graphite
_diffrn_radiation_source 'fine-focus sealed tube'
_diffrn_radiation_type MoK\a
_diffrn_radiation_wavelength 0.71073
_diffrn_reflns_av_R_equivalents 0.0316
_diffrn_reflns_av_sigmaI/netI 0.0338
_diffrn_reflns_limit_h_max 23
_diffrn_reflns_limit_h_min -23
_diffrn_reflns_limit_k_max 10
_diffrn_reflns_limit_k_min -11
_diffrn_reflns_limit_l_max 27
_diffrn_reflns_limit_l_min -22
_diffrn_reflns_number 24098
_diffrn_reflns_theta_full 25.03
_diffrn_reflns_theta_max 25.03
_diffrn_reflns_theta_min 2.06
_exptl_absorpt_coefficient_mu 1.127
_exptl_absorpt_correction_T_max 1.000000
_exptl_absorpt_correction_T_min 0.780136
_exptl_absorpt_correction_type multi-scan
_exptl_absorpt_process_details SADABS
_exptl_crystal_colour Colorless
_exptl_crystal_density_diffrn 1.572
_exptl_crystal_density_meas ?
_exptl_crystal_description Block
_exptl_crystal_F_000 2224
_exptl_crystal_size_max 0.32
_exptl_crystal_size_mid 0.20
_exptl_crystal_size_min 0.12
_refine_diff_density_max 0.935
_refine_diff_density_min -0.574
_refine_diff_density_rms 0.061
_refine_ls_extinction_method none
_refine_ls_goodness_of_fit_ref 1.015
_refine_ls_hydrogen_treatment constr
_refine_ls_matrix_type full
_refine_ls_number_parameters 653
_refine_ls_number_reflns 8028
_refine_ls_number_restraints 0
_refine_ls_restrained_S_all 1.015
_refine_ls_R_factor_all 0.0604
_refine_ls_R_factor_gt 0.0380
_refine_ls_shift/su_max 0.003
_refine_ls_shift/su_mean 0.000
_refine_ls_structure_factor_coef Fsqd
_refine_ls_weighting_details 'calc w=1/[\s^2^(Fo^2^)+(0.0495P)^2^+2.6635P] where P=(Fo^2^+2Fc^2^)/3'
_refine_ls_weighting_scheme calc
_refine_ls_wR_factor_gt 0.0928
_refine_ls_wR_factor_ref 0.1055
_reflns_number_gt 5714
_reflns_number_total 8028
_reflns_threshold_expression >2sigma(I)
_cod_data_source_file ic0620982B2B-file002_5.cif
_cod_data_source_block 5
_cod_depositor_comments
;
The following automatic conversions were performed:

'_exptl_crystal_density_meas' value 'none' was changed to '?' - the
value is perceived as not measured.

Automatic conversion script
Id: cif_fix_values 3008 2015-01-20 13:52:24Z robertas 
;
_cod_original_cell_volume 4571(3)
_cod_database_code 4327229

loop_
_symmetry_equiv_pos_as_xyz
'x, y, z'
'-x+1/2, y+1/2, -z+1/2'
'-x, -y, -z'
'x-1/2, -y-1/2, z-1/2'

loop_
_atom_site_label
_atom_site_type_symbol
_atom_site_fract_x
_atom_site_fract_y
_atom_site_fract_z
_atom_site_U_iso_or_equiv
_atom_site_adp_type
_atom_site_occupancy
_atom_site_symmetry_multiplicity
_atom_site_calc_flag
_atom_site_refinement_flags
Zn1 Zn 0.959590(16) 0.67989(3) 1.044109(14) 0.02512(11) Uani 1 1 d .
Zn2 Zn 0.546816(16) 0.67648(3) 0.959939(14) 0.02468(11) Uani 1 1 d .
O1 O 0.96777(11) 0.3715(2) 1.01304(9) 0.0373(5) Uani 1 1 d .
O2 O 0.91723(11) 0.51157(18) 1.07200(9) 0.0334(5) Uani 1 1 d .
O3 O 0.88975(12) -0.19382(19) 1.10443(10) 0.0395(5) Uani 1 1 d .
O4 O 0.97007(10) -0.10972(19) 1.05250(9) 0.0323(5) Uani 1 1 d .
O5 O 0.54578(10) 0.88446(19) 0.95986(8) 0.0315(5) Uani 1 1 d .
O6 O 0.62546(12) 0.80079(19) 0.90773(9) 0.0398(6) Uani 1 1 d .
O7 O 0.58766(10) 1.50639(18) 0.93356(9) 0.0319(5) Uani 1 1 d .
O8 O 0.53529(11) 1.3693(2) 0.99233(10) 0.0404(6) Uani 1 1 d .
O9 O 0.48291(18) 0.0779(3) 0.79594(15) 0.0937(11) Uani 1 1 d .
O10 O 0.76660(19) 0.3620(4) -0.01100(17) 0.0991(12) Uani 1 1 d .
N1 N 0.88718(13) 0.7226(2) 0.97253(10) 0.0318(6) Uani 1 1 d .
N2 N 0.78752(12) 0.9158(3) 0.78784(10) 0.0345(6) Uani 1 1 d .
N3 N 0.74410(12) 0.9266(3) 0.74012(10) 0.0335(6) Uani 1 1 d .
N4 N 0.70969(11) 0.7617(2) 0.79373(10) 0.0262(5) Uani 1 1 d .
N5 N 0.66921(12) 0.6530(2) 0.80933(11) 0.0323(6) Uani 1 1 d D
H5A H 0.6560 0.6673 0.8453 0.039 Uiso 1 1 d RD
H5B H 0.6957 0.5818 0.8088 0.039 Uiso 1 1 d RD
N6 N 0.53722(12) 0.8254(2) 0.61524(11) 0.0313(6) Uani 1 1 d .
N7 N 0.47530(13) 0.6809(2) 0.88411(11) 0.0313(6) Uani 1 1 d .
N8 N 0.26613(13) 0.5704(3) 0.76111(11) 0.0340(6) Uani 1 1 d .
N9 N 0.22068(13) 0.5859(3) 0.71471(11) 0.0358(6) Uani 1 1 d .
N10 N 0.29627(12) 0.7454(2) 0.71088(10) 0.0265(5) Uani 1 1 d .
N11 N 0.33427(12) 0.8564(2) 0.69482(10) 0.0304(6) Uani 1 1 d D
H11A H 0.3493 0.8404 0.6592 0.037 Uiso 1 1 d RD
H11B H 0.3085 0.9295 0.6930 0.037 Uiso 1 1 d RD
N12 N 0.11492(13) 0.8026(2) 0.53664(11) 0.0311(6) Uani 1 1 d .
N13 N 0.52631(17) 0.2484(4) 0.74574(16) 0.0651(10) Uani 1 1 d .
N14 N 0.73958(16) 0.1612(4) 0.02480(15) 0.0582(9) Uani 1 1 d .
C1 C 0.85495(16) 0.8660(3) 0.89370(13) 0.0359(8) Uani 1 1 d .
H1 H 0.8623 0.9451 0.8738 0.043 Uiso 1 1 calc R
C2 C 0.89496(16) 0.8343(3) 0.94145(13) 0.0358(8) Uani 1 1 d .
H2 H 0.9293 0.8931 0.9530 0.043 Uiso 1 1 calc R
C3 C 0.83599(18) 0.6436(3) 0.95620(14) 0.0421(8) Uani 1 1 d .
H3 H 0.8282 0.5679 0.9783 0.051 Uiso 1 1 calc R
C4 C 0.79332(18) 0.6680(3) 0.90778(15) 0.0436(9) Uani 1 1 d .
H4 H 0.7585 0.6090 0.8979 0.052 Uiso 1 1 calc R
C5 C 0.80310(15) 0.7804(3) 0.87460(13) 0.0297(7) Uani 1 1 d .
C6 C 0.76646(15) 0.8168(3) 0.81982(13) 0.0295(7) Uani 1 1 d .
C7 C 0.69760(15) 0.8345(3) 0.74431(12) 0.0284(7) Uani 1 1 d .
C8 C 0.64125(15) 0.8193(3) 0.70106(13) 0.0297(7) Uani 1 1 d .
C9 C 0.57535(17) 0.7951(4) 0.71409(14) 0.0490(10) Uani 1 1 d .
H9 H 0.5645 0.7753 0.7520 0.059 Uiso 1 1 calc R
C10 C 0.52561(17) 0.8005(4) 0.67066(14) 0.0485(9) Uani 1 1 d .
H10 H 0.4812 0.7860 0.6806 0.058 Uiso 1 1 calc R
C11 C 0.60123(19) 0.8447(4) 0.60328(15) 0.0561(11) Uani 1 1 d .
H11 H 0.6112 0.8603 0.5648 0.067 Uiso 1 1 calc R
C12 C 0.65378(18) 0.8431(4) 0.64404(15) 0.0521(10) Uani 1 1 d .
H12 H 0.6977 0.8581 0.6330 0.062 Uiso 1 1 calc R
C13 C 0.91122(15) 0.2802(3) 1.09142(12) 0.0266(6) Uani 1 1 d .
C14 C 0.87743(19) 0.2994(3) 1.14219(15) 0.0461(9) Uani 1 1 d .
H14 H 0.8684 0.3855 1.1548 0.055 Uiso 1 1 calc R
C15 C 0.8571(2) 0.1910(3) 1.17410(16) 0.0605(12) Uani 1 1 d .
H15 H 0.8343 0.2043 1.2080 0.073 Uiso 1 1 calc R
C16 C 0.87077(18) 0.0629(3) 1.15567(14) 0.0451(9) Uani 1 1 d .
H16 H 0.8563 -0.0098 1.1769 0.054 Uiso 1 1 calc R
C17 C 0.90570(15) 0.0421(3) 1.10596(12) 0.0286(7) Uani 1 1 d .
C18 C 0.92505(14) 0.1512(3) 1.07365(12) 0.0257(6) Uani 1 1 d .
H18 H 0.9476 0.1376 1.0396 0.031 Uiso 1 1 calc R
C19 C 0.93416(14) 0.3955(3) 1.05592(13) 0.0263(7) Uani 1 1 d .
C20 C 0.92249(16) -0.0961(3) 1.08675(13) 0.0296(7) Uani 1 1 d .
C21 C 0.40770(16) 0.7914(3) 0.80994(14) 0.0366(8) Uani 1 1 d .
H21 H 0.3987 0.8690 0.7889 0.044 Uiso 1 1 calc R
C22 C 0.45907(16) 0.7885(3) 0.85216(14) 0.0381(8) Uani 1 1 d .
H22 H 0.4840 0.8661 0.8588 0.046 Uiso 1 1 calc R
C23 C 0.43902(17) 0.5712(3) 0.87296(15) 0.0435(9) Uani 1 1 d .
H23 H 0.4495 0.4946 0.8943 0.052 Uiso 1 1 calc R
C24 C 0.38707(17) 0.5649(3) 0.83186(14) 0.0424(8) Uani 1 1 d .
H24 H 0.3635 0.4854 0.8258 0.051 Uiso 1 1 calc R
C25 C 0.36966(15) 0.6771(3) 0.79930(12) 0.0281(7) Uani 1 1 d .
C26 C 0.31149(14) 0.6671(3) 0.75831(12) 0.0270(6) Uani 1 1 d .
C27 C 0.23915(15) 0.6910(3) 0.68479(12) 0.0288(7) Uani 1 1 d .
C28 C 0.20003(15) 0.7356(3) 0.63286(12) 0.0291(7) Uani 1 1 d .
C29 C 0.13612(16) 0.6798(3) 0.62434(14) 0.0348(7) Uani 1 1 d .
H29 H 0.1203 0.6190 0.6510 0.042 Uiso 1 1 calc R
C30 C 0.09653(16) 0.7146(3) 0.57657(13) 0.0357(8) Uani 1 1 d .
H30 H 0.0543 0.6746 0.5716 0.043 Uiso 1 1 calc R
C31 C 0.17634(17) 0.8562(3) 0.54433(14) 0.0386(8) Uani 1 1 d .
H31 H 0.1904 0.9174 0.5170 0.046 Uiso 1 1 calc R
C32 C 0.22065(17) 0.8256(3) 0.59115(13) 0.0387(8) Uani 1 1 d .
H32 H 0.2632 0.8647 0.5944 0.046 Uiso 1 1 calc R
C33 C 0.61233(14) 1.0374(3) 0.90882(12) 0.0261(6) Uani 1 1 d .
C34 C 0.58703(14) 1.1460(3) 0.93816(12) 0.0241(6) Uani 1 1 d .
H34 H 0.5601 1.1325 0.9697 0.029 Uiso 1 1 calc R
C35 C 0.60187(14) 1.2749(3) 0.92049(12) 0.0254(6) Uani 1 1 d .
C36 C 0.64275(17) 1.2947(3) 0.87392(14) 0.0380(8) Uani 1 1 d .
H36 H 0.6535 1.3810 0.8625 0.046 Uiso 1 1 calc R
C37 C 0.66746(19) 1.1862(3) 0.84446(16) 0.0503(10) Uani 1 1 d .
H37 H 0.6944 1.1993 0.8129 0.060 Uiso 1 1 calc R
C38 C 0.65207(17) 1.0579(3) 0.86211(14) 0.0408(8) Uani 1 1 d .
H38 H 0.6687 0.9850 0.8422 0.049 Uiso 1 1 calc R
C39 C 0.59410(15) 0.8984(3) 0.92646(12) 0.0275(7) Uani 1 1 d .
C40 C 0.57262(14) 1.3912(3) 0.95139(12) 0.0244(6) Uani 1 1 d .
C41 C 0.5374(2) 0.3908(5) 0.7408(2) 0.0922(17) Uani 1 1 d .
H41A H 0.5182 0.4357 0.7730 0.138 Uiso 1 1 calc R
H41B H 0.5163 0.4227 0.7052 0.138 Uiso 1 1 calc R
H41C H 0.5850 0.4085 0.7409 0.138 Uiso 1 1 calc R
C42 C 0.5543(3) 0.1621(5) 0.7023(2) 0.0987(18) Uani 1 1 d .
H42A H 0.6019 0.1513 0.7105 0.148 Uiso 1 1 calc R
H42B H 0.5469 0.2013 0.6646 0.148 Uiso 1 1 calc R
H42C H 0.5326 0.0764 0.7032 0.148 Uiso 1 1 calc R
C43 C 0.4937(2) 0.1956(5) 0.7888(2) 0.0780(14) Uani 1 1 d .
H43 H 0.4775 0.2542 0.8162 0.094 Uiso 1 1 calc R
C44 C 0.7478(3) 0.0188(6) 0.0178(3) 0.136(3) Uani 1 1 d .
H44A H 0.7724 0.0015 -0.0163 0.204 Uiso 1 1 calc R
H44B H 0.7042 -0.0228 0.0140 0.204 Uiso 1 1 calc R
H44C H 0.7723 -0.0168 0.0512 0.204 Uiso 1 1 calc R
C45 C 0.7001(3) 0.1980(9) 0.0704(2) 0.173(4) Uani 1 1 d .
H45A H 0.7003 0.2935 0.0742 0.259 Uiso 1 1 calc R
H45B H 0.7180 0.1585 0.1057 0.259 Uiso 1 1 calc R
H45C H 0.6546 0.1675 0.0629 0.259 Uiso 1 1 calc R
C46 C 0.7679(3) 0.2374(8) -0.0100(3) 0.110(2) Uani 1 1 d .
H46 H 0.7928 0.1961 -0.0383 0.132 Uiso 1 1 calc R

loop_
_atom_site_aniso_label
_atom_site_aniso_U_11
_atom_site_aniso_U_22
_atom_site_aniso_U_33
_atom_site_aniso_U_23
_atom_site_aniso_U_13
_atom_site_aniso_U_12
Zn1 0.0334(2) 0.01534(18) 0.02630(19) 0.00110(14) -0.00229(15) 0.00078(14)
Zn2 0.0327(2) 0.01397(18) 0.0272(2) -0.00088(14) -0.00086(15) -0.00038(14)
O1 0.0495(14) 0.0267(12) 0.0368(13) 0.0007(10) 0.0154(11) -0.0043(10)
O2 0.0470(13) 0.0143(11) 0.0392(12) 0.0012(9) 0.0038(10) -0.0002(9)
O3 0.0538(14) 0.0181(11) 0.0465(14) 0.0047(10) 0.0019(11) -0.0059(10)
O4 0.0415(13) 0.0217(11) 0.0337(12) -0.0023(9) 0.0024(10) 0.0036(9)
O5 0.0398(13) 0.0201(11) 0.0350(12) 0.0017(9) 0.0045(10) -0.0041(9)
O6 0.0572(15) 0.0152(11) 0.0476(14) -0.0032(10) 0.0106(11) 0.0041(10)
O7 0.0435(13) 0.0139(11) 0.0387(12) 0.0010(9) 0.0055(10) 0.0020(9)
O8 0.0478(14) 0.0254(12) 0.0496(14) -0.0004(10) 0.0224(12) 0.0038(10)
O9 0.099(3) 0.067(2) 0.118(3) 0.022(2) 0.042(2) -0.0114(19)
O10 0.106(3) 0.052(2) 0.138(3) 0.006(2) -0.009(2) -0.0116(19)
N1 0.0375(15) 0.0283(14) 0.0291(14) 0.0021(11) -0.0044(11) 0.0009(12)
N2 0.0306(14) 0.0412(16) 0.0310(14) 0.0068(12) -0.0052(12) -0.0032(12)
N3 0.0309(14) 0.0402(16) 0.0289(14) 0.0082(12) -0.0049(11) -0.0031(12)
N4 0.0294(14) 0.0240(13) 0.0250(13) -0.0018(11) -0.0002(11) 0.0018(11)
N5 0.0381(15) 0.0253(14) 0.0336(14) -0.0009(11) 0.0034(12) -0.0034(11)
N6 0.0312(14) 0.0309(15) 0.0312(14) -0.0017(11) -0.0037(11) -0.0014(11)
N7 0.0378(15) 0.0221(13) 0.0332(14) 0.0021(11) -0.0066(11) -0.0018(11)
N8 0.0356(15) 0.0333(15) 0.0327(14) 0.0056(12) -0.0036(12) -0.0055(12)
N9 0.0365(15) 0.0361(15) 0.0340(15) 0.0087(12) -0.0065(12) -0.0058(12)
N10 0.0297(14) 0.0244(14) 0.0251(13) 0.0011(11) -0.0004(11) 0.0001(11)
N11 0.0370(15) 0.0228(14) 0.0315(14) 0.0003(11) 0.0025(11) -0.0023(11)
N12 0.0357(15) 0.0266(14) 0.0307(14) 0.0005(11) -0.0010(11) -0.0015(11)
N13 0.057(2) 0.062(2) 0.078(3) 0.014(2) 0.0162(18) -0.0021(17)
N14 0.052(2) 0.065(2) 0.058(2) 0.0104(18) 0.0081(16) -0.0078(17)
C1 0.0412(19) 0.0336(18) 0.0321(17) 0.0075(14) -0.0075(15) -0.0058(15)
C2 0.0413(19) 0.0309(18) 0.0346(18) 0.0035(14) -0.0058(15) -0.0061(14)
C3 0.054(2) 0.0302(19) 0.0404(19) 0.0115(15) -0.0118(17) -0.0065(16)
C4 0.050(2) 0.036(2) 0.043(2) 0.0054(16) -0.0124(17) -0.0126(16)
C5 0.0282(16) 0.0316(17) 0.0290(16) 0.0002(14) -0.0006(13) 0.0054(13)
C6 0.0274(16) 0.0316(17) 0.0294(16) 0.0004(14) 0.0020(13) 0.0032(13)
C7 0.0283(16) 0.0300(17) 0.0268(16) -0.0009(13) -0.0006(13) 0.0042(13)
C8 0.0323(17) 0.0287(17) 0.0279(16) -0.0005(13) -0.0004(13) 0.0040(13)
C9 0.040(2) 0.078(3) 0.0288(18) 0.0057(18) 0.0002(15) -0.0104(19)
C10 0.0317(19) 0.077(3) 0.037(2) 0.0041(19) -0.0003(15) -0.0081(18)
C11 0.047(2) 0.090(3) 0.0306(19) 0.006(2) -0.0041(16) -0.009(2)
C12 0.0344(19) 0.083(3) 0.039(2) 0.0067(19) -0.0011(16) -0.0061(19)
C13 0.0321(16) 0.0170(15) 0.0306(16) 0.0015(13) 0.0011(13) 0.0002(12)
C14 0.072(3) 0.0182(17) 0.050(2) -0.0023(15) 0.0290(19) 0.0054(16)
C15 0.101(3) 0.033(2) 0.052(2) 0.0027(18) 0.050(2) 0.006(2)
C16 0.066(2) 0.0252(18) 0.046(2) 0.0077(15) 0.0221(18) -0.0002(16)
C17 0.0368(17) 0.0190(15) 0.0300(16) 0.0025(13) 0.0017(13) -0.0008(13)
C18 0.0291(16) 0.0214(16) 0.0267(15) 0.0005(12) 0.0027(13) 0.0012(12)
C19 0.0259(16) 0.0209(16) 0.0317(17) 0.0026(13) -0.0037(13) -0.0027(12)
C20 0.0392(18) 0.0207(16) 0.0281(16) 0.0017(13) -0.0078(14) 0.0015(13)
C21 0.046(2) 0.0236(17) 0.0390(18) 0.0043(14) -0.0113(15) -0.0039(14)
C22 0.047(2) 0.0247(17) 0.0415(19) 0.0039(15) -0.0074(16) -0.0106(15)
C23 0.055(2) 0.0230(17) 0.051(2) 0.0093(15) -0.0177(17) -0.0051(15)
C24 0.048(2) 0.0242(17) 0.053(2) 0.0053(16) -0.0164(17) -0.0071(15)
C25 0.0326(17) 0.0267(16) 0.0251(15) -0.0029(13) 0.0012(13) 0.0009(13)
C26 0.0292(16) 0.0253(16) 0.0265(15) -0.0017(13) 0.0007(13) 0.0022(13)
C27 0.0294(16) 0.0308(17) 0.0262(16) -0.0002(13) 0.0001(13) -0.0016(13)
C28 0.0325(17) 0.0277(16) 0.0269(16) -0.0019(13) 0.0002(13) 0.0018(13)
C29 0.0343(18) 0.0363(19) 0.0339(17) 0.0063(15) 0.0015(14) -0.0006(14)
C30 0.0312(17) 0.0399(19) 0.0356(18) 0.0042(15) -0.0030(14) -0.0038(14)
C31 0.049(2) 0.0313(18) 0.0345(18) 0.0098(15) -0.0046(16) -0.0077(15)
C32 0.0397(19) 0.042(2) 0.0340(18) 0.0082(15) -0.0066(15) -0.0116(15)
C33 0.0306(16) 0.0170(15) 0.0311(16) -0.0012(12) 0.0040(13) -0.0005(12)
C34 0.0236(15) 0.0217(15) 0.0273(15) 0.0026(12) 0.0040(12) 0.0012(11)
C35 0.0273(15) 0.0178(15) 0.0311(16) 0.0002(12) -0.0006(13) -0.0007(12)
C36 0.049(2) 0.0161(16) 0.050(2) 0.0012(14) 0.0182(17) -0.0052(14)
C37 0.070(3) 0.0277(19) 0.056(2) -0.0004(17) 0.039(2) -0.0038(17)
C38 0.054(2) 0.0211(17) 0.049(2) -0.0056(15) 0.0226(17) 0.0043(15)
C39 0.0383(18) 0.0160(15) 0.0279(16) -0.0005(12) -0.0043(14) -0.0003(13)
C40 0.0238(15) 0.0196(16) 0.0293(16) -0.0015(13) -0.0050(13) 0.0019(12)
C41 0.072(3) 0.068(3) 0.138(5) 0.028(3) 0.020(3) 0.000(3)
C42 0.109(4) 0.101(4) 0.089(4) -0.001(3) 0.036(3) -0.011(3)
C43 0.073(3) 0.077(4) 0.087(4) 0.011(3) 0.031(3) -0.001(3)
C44 0.132(6) 0.091(5) 0.179(6) -0.013(4) -0.068(5) 0.016(4)
C45 0.105(5) 0.340(12) 0.076(4) -0.015(5) 0.032(4) 0.051(6)
C46 0.081(4) 0.140(6) 0.106(5) 0.029(4) -0.013(3) -0.029(4)

loop_
_atom_type_symbol
_atom_type_description
_atom_type_scat_dispersion_real
_atom_type_scat_dispersion_imag
_atom_type_scat_source
C C 0.0033 0.0016 'International Tables Vol C Tables 4.2.6.8 and 6.1.1.4'
H H 0.0000 0.0000 'International Tables Vol C Tables 4.2.6.8 and 6.1.1.4'
N N 0.0061 0.0033 'International Tables Vol C Tables 4.2.6.8 and 6.1.1.4'
O O 0.0106 0.0060 'International Tables Vol C Tables 4.2.6.8 and 6.1.1.4'
Zn Zn 0.2839 1.4301 'International Tables Vol C Tables 4.2.6.8 and 6.1.1.4'

loop_
_geom_angle_atom_site_label_1
_geom_angle_atom_site_label_2
_geom_angle_atom_site_label_3
_geom_angle
_geom_angle_site_symmetry_1
_geom_angle_site_symmetry_3
O2 Zn1 O1 108.04(8) . 3_767
O2 Zn1 O4 147.81(8) . 1_565
O1 Zn1 O4 103.77(8) 3_767 1_565
O2 Zn1 N1 97.87(9) . .
O1 Zn1 N1 91.13(9) 3_767 .
O4 Zn1 N1 86.17(9) 1_565 .
O2 Zn1 N6 91.68(9) . 4_676
O1 Zn1 N6 89.18(9) 3_767 4_676
O4 Zn1 N6 83.90(8) 1_565 4_676
N1 Zn1 N6 169.84(9) . 4_676
O2 Zn1 O3 89.83(8) . 1_565
O1 Zn1 O3 162.08(8) 3_767 1_565
O4 Zn1 O3 58.31(7) 1_565 1_565
N1 Zn1 O3 87.60(9) . 1_565
N6 Zn1 O3 88.99(9) 4_676 1_565
O2 Zn1 C20 118.77(9) . 1_565
O1 Zn1 C20 133.08(9) 3_767 1_565
O4 Zn1 C20 29.31(8) 1_565 1_565
N1 Zn1 C20 85.93(9) . 1_565
N6 Zn1 C20 86.45(9) 4_676 1_565
O3 Zn1 C20 29.01(8) 1_565 1_565
O7 Zn2 O8 108.33(8) 1_545 3_677
O7 Zn2 O5 149.18(8) 1_545 .
O8 Zn2 O5 102.44(8) 3_677 .
O7 Zn2 N12 94.82(9) 1_545 4_676
O8 Zn2 N12 93.62(10) 3_677 4_676
O5 Zn2 N12 84.89(8) . 4_676
O7 Zn2 N7 91.75(9) 1_545 .
O8 Zn2 N7 86.14(10) 3_677 .
O5 Zn2 N7 88.47(8) . .
N12 Zn2 N7 173.15(9) 4_676 .
O7 Zn2 O6 90.53(8) 1_545 .
O8 Zn2 O6 160.84(8) 3_677 .
O5 Zn2 O6 58.65(7) . .
N12 Zn2 O6 87.96(9) 4_676 .
N7 Zn2 O6 90.04(9) . .
O7 Zn2 C39 119.63(9) 1_545 .
O8 Zn2 C39 131.88(9) 3_677 .
O5 Zn2 C39 29.56(8) . .
N12 Zn2 C39 86.54(9) 4_676 .
N7 Zn2 C39 88.53(9) . .
O6 Zn2 C39 29.10(8) . .
C19 O1 Zn1 166.9(2) . 3_767
C19 O2 Zn1 123.87(19) . .
C20 O3 Zn1 84.36(18) . 1_545
C20 O4 Zn1 95.23(17) . 1_545
C39 O5 Zn2 95.96(17) . .
C39 O6 Zn2 83.53(18) . .
C40 O7 Zn2 125.18(19) . 1_565
C40 O8 Zn2 163.0(2) . 3_677
C3 N1 C2 116.7(3) . .
C3 N1 Zn1 124.6(2) . .
C2 N1 Zn1 118.7(2) . .
C6 N2 N3 107.8(2) . .
C7 N3 N2 107.7(2) . .
C7 N4 C6 105.2(2) . .
C7 N4 N5 123.0(2) . .
C6 N4 N5 131.7(2) . .
N4 N5 H5A 107.9 . .
N4 N5 H5B 105.9 . .
H5A N5 H5B 109.9 . .
C11 N6 C10 115.7(3) . .
C11 N6 Zn1 119.6(2) . 4_575
C10 N6 Zn1 124.5(2) . 4_575
C23 N7 C22 116.3(3) . .
C23 N7 Zn2 117.4(2) . .
C22 N7 Zn2 125.8(2) . .
C26 N8 N9 107.6(2) . .
C27 N9 N8 108.0(2) . .
C26 N10 C27 105.8(2) . .
C26 N10 N11 124.3(2) . .
C27 N10 N11 129.9(2) . .
N10 N11 H11A 107.6 . .
N10 N11 H11B 110.5 . .
H11A N11 H11B 108.3 . .
C31 N12 C30 116.6(3) . .
C31 N12 Zn2 126.6(2) . 4_575
C30 N12 Zn2 116.3(2) . 4_575
C43 N13 C41 122.4(4) . .
C43 N13 C42 119.7(4) . .
C41 N13 C42 117.9(4) . .
C46 N14 C45 127.3(6) . .
C46 N14 C44 118.1(6) . .
C45 N14 C44 114.6(5) . .
C2 C1 C5 120.4(3) . .
C2 C1 H1 119.8 . .
C5 C1 H1 119.8 . .
N1 C2 C1 123.3(3) . .
N1 C2 H2 118.4 . .
C1 C2 H2 118.4 . .
N1 C3 C4 123.6(3) . .
N1 C3 H3 118.2 . .
C4 C3 H3 118.2 . .
C5 C4 C3 119.5(3) . .
C5 C4 H4 120.2 . .
C3 C4 H4 120.2 . .
C4 C5 C1 116.4(3) . .
C4 C5 C6 126.9(3) . .
C1 C5 C6 116.6(3) . .
N2 C6 N4 109.4(3) . .
N2 C6 C5 120.7(3) . .
N4 C6 C5 129.9(3) . .
N3 C7 N4 109.8(3) . .
N3 C7 C8 122.6(3) . .
N4 C7 C8 127.6(3) . .
C12 C8 C9 117.0(3) . .
C12 C8 C7 118.0(3) . .
C9 C8 C7 124.8(3) . .
C8 C9 C10 119.4(3) . .
C8 C9 H9 120.3 . .
C10 C9 H9 120.3 . .
N6 C10 C9 123.9(3) . .
N6 C10 H10 118.0 . .
C9 C10 H10 118.0 . .
N6 C11 C12 124.1(3) . .
N6 C11 H11 117.9 . .
C12 C11 H11 117.9 . .
C8 C12 C11 119.7(3) . .
C8 C12 H12 120.1 . .
C11 C12 H12 120.1 . .
C18 C13 C14 119.1(3) . .
C18 C13 C19 119.2(3) . .
C14 C13 C19 121.6(3) . .
C15 C14 C13 120.2(3) . .
C15 C14 H14 119.9 . .
C13 C14 H14 119.9 . .
C14 C15 C16 120.0(3) . .
C14 C15 H15 120.0 . .
C16 C15 H15 120.0 . .
C17 C16 C15 120.5(3) . .
C17 C16 H16 119.7 . .
C15 C16 H16 119.7 . .
C16 C17 C18 119.2(3) . .
C16 C17 C20 120.8(3) . .
C18 C17 C20 120.0(3) . .
C17 C18 C13 120.9(3) . .
C17 C18 H18 119.6 . .
C13 C18 H18 119.6 . .
O1 C19 O2 124.6(3) . .
O1 C19 C13 118.3(3) . .
O2 C19 C13 117.1(3) . .
O3 C20 O4 122.1(3) . .
O3 C20 C17 120.1(3) . .
O4 C20 C17 117.8(3) . .
O3 C20 Zn1 66.63(16) . 1_545
O4 C20 Zn1 55.46(14) . 1_545
C17 C20 Zn1 173.0(2) . 1_545
C22 C21 C25 119.1(3) . .
C22 C21 H21 120.4 . .
C25 C21 H21 120.4 . .
N7 C22 C21 124.0(3) . .
N7 C22 H22 118.0 . .
C21 C22 H22 118.0 . .
N7 C23 C24 123.7(3) . .
N7 C23 H23 118.1 . .
C24 C23 H23 118.1 . .
C23 C24 C25 119.9(3) . .
C23 C24 H24 120.0 . .
C25 C24 H24 120.0 . .
C21 C25 C24 116.9(3) . .
C21 C25 C26 125.3(3) . .
C24 C25 C26 117.7(3) . .
N8 C26 N10 109.3(3) . .
N8 C26 C25 122.4(3) . .
N10 C26 C25 128.2(3) . .
N9 C27 N10 109.2(2) . .
N9 C27 C28 121.4(3) . .
N10 C27 C28 129.3(3) . .
C29 C28 C32 117.1(3) . .
C29 C28 C27 116.0(3) . .
C32 C28 C27 126.9(3) . .
C30 C29 C28 119.9(3) . .
C30 C29 H29 120.1 . .
C28 C29 H29 120.1 . .
N12 C30 C29 123.9(3) . .
N12 C30 H30 118.0 . .
C29 C30 H30 118.0 . .
N12 C31 C32 123.6(3) . .
N12 C31 H31 118.2 . .
C32 C31 H31 118.2 . .
C28 C32 C31 118.9(3) . .
C28 C32 H32 120.6 . .
C31 C32 H32 120.6 . .
C38 C33 C34 119.7(3) . .
C38 C33 C39 120.3(3) . .
C34 C33 C39 120.0(2) . .
C33 C34 C35 120.0(3) . .
C33 C34 H34 120.0 . .
C35 C34 H34 120.0 . .
C36 C35 C34 119.9(3) . .
C36 C35 C40 120.6(3) . .
C34 C35 C40 119.5(3) . .
C37 C36 C35 119.9(3) . .
C37 C36 H36 120.0 . .
C35 C36 H36 120.0 . .
C36 C37 C38 119.8(3) . .
C36 C37 H37 120.1 . .
C38 C37 H37 120.1 . .
C33 C38 C37 120.6(3) . .
C33 C38 H38 119.7 . .
C37 C38 H38 119.7 . .
O6 C39 O5 121.8(3) . .
O6 C39 C33 120.3(3) . .
O5 C39 C33 117.8(3) . .
O6 C39 Zn2 67.37(16) . .
O5 C39 Zn2 54.49(14) . .
C33 C39 Zn2 171.8(2) . .
O8 C40 O7 124.4(3) . .
O8 C40 C35 118.7(2) . .
O7 C40 C35 117.0(3) . .
N13 C41 H41A 109.5 . .
N13 C41 H41B 109.5 . .
H41A C41 H41B 109.5 . .
N13 C41 H41C 109.5 . .
H41A C41 H41C 109.5 . .
H41B C41 H41C 109.5 . .
N13 C42 H42A 109.5 . .
N13 C42 H42B 109.5 . .
H42A C42 H42B 109.5 . .
N13 C42 H42C 109.5 . .
H42A C42 H42C 109.5 . .
H42B C42 H42C 109.5 . .
O9 C43 N13 126.1(5) . .
O9 C43 H43 117.0 . .
N13 C43 H43 117.0 . .
N14 C44 H44A 109.5 . .
N14 C44 H44B 109.5 . .
H44A C44 H44B 109.5 . .
N14 C44 H44C 109.5 . .
H44A C44 H44C 109.5 . .
H44B C44 H44C 109.5 . .
N14 C45 H45A 109.5 . .
N14 C45 H45B 109.5 . .
H45A C45 H45B 109.5 . .
N14 C45 H45C 109.5 . .
H45A C45 H45C 109.5 . .
H45B C45 H45C 109.5 . .
O10 C46 N14 127.4(7) . .
O10 C46 H46 116.3 . .
N14 C46 H46 116.3 . .

loop_
_geom_bond_atom_site_label_1
_geom_bond_atom_site_label_2
_geom_bond_distance
_geom_bond_site_symmetry_2
Zn1 O2 2.001(2) .
Zn1 O1 2.058(2) 3_767
Zn1 O4 2.125(2) 1_565
Zn1 N1 2.182(2) .
Zn1 N6 2.201(3) 4_676
Zn1 O3 2.370(2) 1_565
Zn1 C20 2.569(3) 1_565
Zn2 O7 1.9919(19) 1_545
Zn2 O8 2.055(2) 3_677
Zn2 O5 2.083(2) .
Zn2 N12 2.188(3) 4_676
Zn2 N7 2.203(2) .
Zn2 O6 2.364(2) .
Zn2 C39 2.545(3) .
O1 C19 1.239(3) .
O1 Zn1 2.058(2) 3_767
O2 C19 1.269(3) .
O3 C20 1.252(3) .
O3 Zn1 2.370(2) 1_545
O4 C20 1.263(3) .
O4 Zn1 2.125(2) 1_545
O5 C39 1.262(3) .
O6 C39 1.246(3) .
O7 C40 1.264(3) .
O7 Zn2 1.9919(19) 1_565
O8 C40 1.244(3) .
O8 Zn2 2.055(2) 3_677
O9 C43 1.210(5) .
O10 C46 1.248(8) .
N1 C3 1.328(4) .
N1 C2 1.341(4) .
N2 C6 1.314(4) .
N2 N3 1.371(3) .
N3 C7 1.310(4) .
N4 C7 1.366(4) .
N4 C6 1.369(4) .
N4 N5 1.408(3) .
N5 H5A 0.8921 .
N5 H5B 0.8858 .
N6 C11 1.323(4) .
N6 C10 1.332(4) .
N6 Zn1 2.201(2) 4_575
N7 C23 1.331(4) .
N7 C22 1.336(4) .
N8 C26 1.324(4) .
N8 N9 1.377(3) .
N9 C27 1.319(4) .
N10 C26 1.369(3) .
N10 C27 1.371(4) .
N10 N11 1.401(3) .
N11 H11A 0.8992 .
N11 H11B 0.8929 .
N12 C31 1.335(4) .
N12 C30 1.337(4) .
N12 Zn2 2.188(3) 4_575
N13 C43 1.318(5) .
N13 C41 1.448(6) .
N13 C42 1.451(5) .
N14 C46 1.258(6) .
N14 C45 1.388(6) .
N14 C44 1.444(6) .
C1 C2 1.366(4) .
C1 C5 1.394(4) .
C1 H1 0.9300 .
C2 H2 0.9300 .
C3 C4 1.393(5) .
C3 H3 0.9300 .
C4 C5 1.379(4) .
C4 H4 0.9300 .
C5 C6 1.475(4) .
C7 C8 1.473(4) .
C8 C12 1.369(4) .
C8 C9 1.374(4) .
C9 C10 1.376(5) .
C9 H9 0.9300 .
C10 H10 0.9300 .
C11 C12 1.373(5) .
C11 H11 0.9300 .
C12 H12 0.9300 .
C13 C18 1.387(4) .
C13 C14 1.387(4) .
C13 C19 1.497(4) .
C14 C15 1.380(4) .
C14 H14 0.9300 .
C15 C16 1.381(5) .
C15 H15 0.9300 .
C16 C17 1.380(4) .
C16 H16 0.9300 .
C17 C18 1.386(4) .
C17 C20 1.495(4) .
C18 H18 0.9300 .
C20 Zn1 2.569(3) 1_545
C21 C22 1.378(4) .
C21 C25 1.386(4) .
C21 H21 0.9300 .
C22 H22 0.9300 .
C23 C24 1.370(4) .
C23 H23 0.9300 .
C24 C25 1.387(4) .
C24 H24 0.9300 .
C25 C26 1.462(4) .
C27 C28 1.468(4) .
C28 C29 1.390(4) .
C28 C32 1.392(4) .
C29 C30 1.370(4) .
C29 H29 0.9300 .
C30 H30 0.9300 .
C31 C32 1.396(4) .
C31 H31 0.9300 .
C32 H32 0.9300 .
C33 C38 1.377(4) .
C33 C34 1.386(4) .
C33 C39 1.498(4) .
C34 C35 1.389(4) .
C34 H34 0.9300 .
C35 C36 1.387(4) .
C35 C40 1.495(4) .
C36 C37 1.382(4) .
C36 H36 0.9300 .
C37 C38 1.386(4) .
C37 H37 0.9300 .
C38 H38 0.9300 .
C41 H41A 0.9600 .
C41 H41B 0.9600 .
C41 H41C 0.9600 .
C42 H42A 0.9600 .
C42 H42B 0.9600 .
C42 H42C 0.9600 .
C43 H43 0.9300 .
C44 H44A 0.9600 .
C44 H44B 0.9600 .
C44 H44C 0.9600 .
C45 H45A 0.9600 .
C45 H45B 0.9600 .
C45 H45C 0.9600 .
C46 H46 0.9300 .

loop_
_geom_torsion_atom_site_label_1
_geom_torsion_atom_site_label_2
_geom_torsion_atom_site_label_3
_geom_torsion_atom_site_label_4
_geom_torsion
_geom_torsion_site_symmetry_1
O1 Zn1 O2 C19 0.1(2) 3_767
O4 Zn1 O2 C19 -170.80(19) 1_565
N1 Zn1 O2 C19 93.9(2) .
N6 Zn1 O2 C19 -89.6(2) 4_676
O3 Zn1 O2 C19 -178.6(2) 1_565
C20 Zn1 O2 C19 -176.5(2) 1_565
O7 Zn2 O5 C39 1.2(3) 1_545
O8 Zn2 O5 C39 -175.42(17) 3_677
N12 Zn2 O5 C39 92.00(18) 4_676
N7 Zn2 O5 C39 -89.71(18) .
O6 Zn2 O5 C39 1.27(16) .
O7 Zn2 O6 C39 178.65(17) 1_545
O8 Zn2 O6 C39 8.6(4) 3_677
O5 Zn2 O6 C39 -1.29(16) .
N12 Zn2 O6 C39 -86.54(18) 4_676
N7 Zn2 O6 C39 86.90(18) .
O2 Zn1 N1 C3 -4.0(3) .
O1 Zn1 N1 C3 104.4(3) 3_767
O4 Zn1 N1 C3 -151.9(3) 1_565
N6 Zn1 N1 C3 -163.9(5) 4_676
O3 Zn1 N1 C3 -93.5(3) 1_565
C20 Zn1 N1 C3 -122.5(3) 1_565
O2 Zn1 N1 C2 177.7(2) .
O1 Zn1 N1 C2 -73.9(2) 3_767
O4 Zn1 N1 C2 29.8(2) 1_565
N6 Zn1 N1 C2 17.7(7) 4_676
O3 Zn1 N1 C2 88.2(2) 1_565
C20 Zn1 N1 C2 59.2(2) 1_565
C6 N2 N3 C7 0.3(3) .
O7 Zn2 N7 C23 51.3(3) 1_545
O8 Zn2 N7 C23 -57.0(2) 3_677
O5 Zn2 N7 C23 -159.6(2) .
O6 Zn2 N7 C23 141.8(2) .
C39 Zn2 N7 C23 170.9(3) .
O7 Zn2 N7 C22 -137.1(3) 1_545
O8 Zn2 N7 C22 114.6(3) 3_677
O5 Zn2 N7 C22 12.0(3) .
O6 Zn2 N7 C22 -46.6(3) .
C39 Zn2 N7 C22 -17.5(3) .
C26 N8 N9 C27 0.0(3) .
C3 N1 C2 C1 -2.6(5) .
Zn1 N1 C2 C1 175.9(2) .
C5 C1 C2 N1 -0.4(5) .
C2 N1 C3 C4 3.2(5) .
Zn1 N1 C3 C4 -175.1(3) .
N1 C3 C4 C5 -0.8(6) .
C3 C4 C5 C1 -2.2(5) .
C3 C4 C5 C6 175.0(3) .
C2 C1 C5 C4 2.8(5) .
C2 C1 C5 C6 -174.7(3) .
N3 N2 C6 N4 0.2(3) .
N3 N2 C6 C5 -180.0(3) .
C7 N4 C6 N2 -0.5(3) .
N5 N4 C6 N2 178.3(3) .
C7 N4 C6 C5 179.6(3) .
N5 N4 C6 C5 -1.5(5) .
C4 C5 C6 N2 -169.4(3) .
C1 C5 C6 N2 7.9(4) .
C4 C5 C6 N4 10.4(5) .
C1 C5 C6 N4 -172.3(3) .
N2 N3 C7 N4 -0.6(3) .
N2 N3 C7 C8 178.3(3) .
C6 N4 C7 N3 0.7(3) .
N5 N4 C7 N3 -178.3(2) .
C6 N4 C7 C8 -178.1(3) .
N5 N4 C7 C8 2.9(4) .
N3 C7 C8 C12 35.9(4) .
N4 C7 C8 C12 -145.4(3) .
N3 C7 C8 C9 -137.6(4) .
N4 C7 C8 C9 41.1(5) .
C12 C8 C9 C10 -2.3(5) .
C7 C8 C9 C10 171.3(3) .
C11 N6 C10 C9 0.4(5) .
Zn1 N6 C10 C9 175.3(3) 4_575
C8 C9 C10 N6 1.5(6) .
C10 N6 C11 C12 -1.4(6) .
Zn1 N6 C11 C12 -176.6(3) 4_575
C9 C8 C12 C11 1.4(5) .
C7 C8 C12 C11 -172.7(3) .
N6 C11 C12 C8 0.6(6) .
C18 C13 C14 C15 -0.8(5) .
C19 C13 C14 C15 -179.8(3) .
C13 C14 C15 C16 0.3(6) .
C14 C15 C16 C17 1.1(6) .
C15 C16 C17 C18 -2.1(5) .
C15 C16 C17 C20 178.1(3) .
C16 C17 C18 C13 1.6(5) .
C20 C17 C18 C13 -178.6(3) .
C14 C13 C18 C17 -0.1(5) .
C19 C13 C18 C17 178.8(3) .
Zn1 O1 C19 O2 109.9(8) 3_767
Zn1 O1 C19 C13 -70.5(10) 3_767
Zn1 O2 C19 O1 -15.8(4) .
Zn1 O2 C19 C13 164.59(18) .
C18 C13 C19 O1 -3.4(4) .
C14 C13 C19 O1 175.5(3) .
C18 C13 C19 O2 176.2(3) .
C14 C13 C19 O2 -4.8(4) .
Zn1 O3 C20 O4 -1.8(3) 1_545
Zn1 O3 C20 C17 178.1(3) 1_545
Zn1 O4 C20 O3 2.0(3) 1_545
Zn1 O4 C20 C17 -177.9(2) 1_545
C16 C17 C20 O3 20.7(4) .
C18 C17 C20 O3 -159.1(3) .
C16 C17 C20 O4 -159.4(3) .
C18 C17 C20 O4 20.8(4) .
C23 N7 C22 C21 0.6(5) .
Zn2 N7 C22 C21 -171.0(2) .
C25 C21 C22 N7 0.2(5) .
C22 N7 C23 C24 -0.7(5) .
Zn2 N7 C23 C24 171.7(3) .
N7 C23 C24 C25 -0.2(6) .
C22 C21 C25 C24 -1.1(5) .
C22 C21 C25 C26 176.5(3) .
C23 C24 C25 C21 1.1(5) .
C23 C24 C25 C26 -176.7(3) .
N9 N8 C26 N10 0.1(3) .
N9 N8 C26 C25 -176.7(3) .
C27 N10 C26 N8 -0.1(3) .
N11 N10 C26 N8 -179.6(2) .
C27 N10 C26 C25 176.4(3) .
N11 N10 C26 C25 -3.1(4) .
C21 C25 C26 N8 -160.6(3) .
C24 C25 C26 N8 16.9(4) .
C21 C25 C26 N10 23.3(5) .
C24 C25 C26 N10 -159.1(3) .
N8 N9 C27 N10 -0.1(3) .
N8 N9 C27 C28 -178.9(3) .
C26 N10 C27 N9 0.1(3) .
N11 N10 C27 N9 179.6(3) .
C26 N10 C27 C28 178.9(3) .
N11 N10 C27 C28 -1.7(5) .
N9 C27 C28 C29 13.1(4) .
N10 C27 C28 C29 -165.5(3) .
N9 C27 C28 C32 -165.7(3) .
N10 C27 C28 C32 15.6(5) .
C32 C28 C29 C30 -0.2(5) .
C27 C28 C29 C30 -179.2(3) .
C31 N12 C30 C29 1.4(5) .
Zn2 N12 C30 C29 173.6(3) 4_575
C28 C29 C30 N12 -1.1(5) .
C30 N12 C31 C32 -0.4(5) .
Zn2 N12 C31 C32 -171.6(2) 4_575
C29 C28 C32 C31 1.1(5) .
C27 C28 C32 C31 179.9(3) .
N12 C31 C32 C28 -0.8(5) .
C38 C33 C34 C35 -0.1(4) .
C39 C33 C34 C35 -177.6(3) .
C33 C34 C35 C36 -0.8(4) .
C33 C34 C35 C40 178.2(3) .
C34 C35 C36 C37 1.3(5) .
C40 C35 C36 C37 -177.7(3) .
C35 C36 C37 C38 -0.9(6) .
C34 C33 C38 C37 0.5(5) .
C39 C33 C38 C37 178.1(3) .
C36 C37 C38 C33 0.0(6) .
Zn2 O6 C39 O5 2.1(3) .
Zn2 O6 C39 C33 -176.8(3) .
Zn2 O5 C39 O6 -2.4(3) .
Zn2 O5 C39 C33 176.5(2) .
C38 C33 C39 O6 15.3(4) .
C34 C33 C39 O6 -167.2(3) .
C38 C33 C39 O5 -163.7(3) .
C34 C33 C39 O5 13.8(4) .
O7 Zn2 C39 O6 -1.6(2) 1_545
O8 Zn2 C39 O6 -176.22(16) 3_677
O5 Zn2 C39 O6 177.8(3) .
N12 Zn2 C39 O6 92.03(18) 4_676
N7 Zn2 C39 O6 -92.73(18) .
O7 Zn2 C39 O5 -179.32(15) 1_545
O8 Zn2 C39 O5 6.0(2) 3_677
N12 Zn2 C39 O5 -85.74(17) 4_676
N7 Zn2 C39 O5 89.50(17) .
O6 Zn2 C39 O5 -177.8(3) .
Zn2 O8 C40 O7 99.8(7) 3_677
Zn2 O8 C40 C35 -79.9(7) 3_677
Zn2 O7 C40 O8 -7.9(4) 1_565
Zn2 O7 C40 C35 171.82(18) 1_565
C36 C35 C40 O8 178.8(3) .
C34 C35 C40 O8 -0.2(4) .
C36 C35 C40 O7 -0.9(4) .
C34 C35 C40 O7 -179.9(3) .
C41 N13 C43 O9 -179.6(5) .
C42 N13 C43 O9 -1.5(8) .
C45 N14 C46 O10 0.0(9) .
C44 N14 C46 O10 179.9(5) .
